data_8101891
loop_
_publ_author_name
'Liu-Gonz\'alez, M.'
'Sanz-Ru\'iz, F.'
'Palanca, P.'
'Sanz, V.'
'P\'erez-Priede, M.'
'Garc\'ia-Granda, S.'
'Garc\'ia-Rodr\'iguez, E.'

_publ_section_title
;
Crystal structure of bis(tetra-n-butylammonium) tris(2-sulfidopropionato)
sulfidodioxodimolybdate(V) monohydrate, [(NC~4~H~9~)~4~]~2~Mo~2~O~2~S
(C~2~H~4~SCOO)~3~ &#x00B7; H~2~O
;
_journal_issue 4
_journal_name_full 'Zeitschrift f\"ur Kristallographie - New Crystal Structures'
_journal_page_first 637
_journal_page_last 640
_journal_volume 220
_journal_year 2005
_chemical_formula_moiety '2(C16 H36 N), C9 H12 Mo2 O8 S4, H2 O'
_chemical_formula_sum 'C41 H86 Mo2 N2 O9 S4'
_chemical_formula_weight 1071.24
_space_group_IT_number 2
_symmetry_cell_setting triclinic
_symmetry_space_group_name_Hall '-P 1'
_symmetry_space_group_name_H-M 'P -1'
_atom_sites_solution_hydrogens geom
_atom_sites_solution_primary heavy
_atom_sites_solution_secondary difmap
_audit_creation_date 2005-05-26
_audit_creation_method 'WinGX routine CIF_UPDATE'
_cell_angle_alpha 96.61(4)
_cell_angle_beta 101.64(6)
_cell_angle_gamma 97.86(6)
_cell_formula_units_Z 2
_cell_length_a 10.498(9)
_cell_length_b 14.555(3)
_cell_length_c 18.546(8)
_cell_measurement_reflns_used 25
_cell_measurement_temperature 293(2)
_cell_measurement_theta_max 15
_cell_measurement_theta_min 10
_cell_volume 2720(3)
_computing_cell_refinement 'CRYSDA (Beurskens et al., 1999)'
_computing_data_collection 'Nonius CAD-4, 1994'
_computing_data_reduction
;              
REFLEX (Garc\'ia-Granda et al., 1999; Grant & Gabe, 1978; Lehmann & Larsen, 
1974)
;
_computing_molecular_graphics 'PLATON (Spek, 2000)'
_computing_publication_material 'WinGX publication routines (Farrugia, 1999)'
_computing_structure_refinement 'SHELXL-97 (Sheldrick, 1997)'
_computing_structure_solution 'DIRDIF (Beurskens et al., 1999)'
_diffrn_ambient_temperature 293(2)
_diffrn_measured_fraction_theta_full 0.994
_diffrn_measured_fraction_theta_max 0.994
_diffrn_measurement_device 'Nonius CAD4'
_diffrn_measurement_method omega/2Theta
_diffrn_radiation_monochromator graphite
_diffrn_radiation_source 'fine-focus sealed tube'
_diffrn_radiation_type MoK\a
_diffrn_radiation_wavelength 0.71073
_diffrn_reflns_av_R_equivalents 0.0479
_diffrn_reflns_limit_h_max 12
_diffrn_reflns_limit_h_min -12
_diffrn_reflns_limit_k_max 17
_diffrn_reflns_limit_k_min -17
_diffrn_reflns_limit_l_max 22
_diffrn_reflns_limit_l_min 0
_diffrn_reflns_number 9897
_diffrn_reflns_theta_full 25.03
_diffrn_reflns_theta_max 25.03
_diffrn_reflns_theta_min 1.13
_diffrn_standards_decay_% 8.37
_diffrn_standards_interval_count 200
_diffrn_standards_interval_time 60
_diffrn_standards_number 3
_exptl_absorpt_coefficient_mu 0.661
_exptl_absorpt_correction_type none
_exptl_crystal_colour red
_exptl_crystal_density_diffrn 1.308
_exptl_crystal_density_method 'not measured'
_exptl_crystal_description prismatic
_exptl_crystal_F_000 1132
_exptl_crystal_size_max 0.20
_exptl_crystal_size_mid 0.20
_exptl_crystal_size_min 0.16
_refine_diff_density_max 0.676
_refine_diff_density_min -0.574
_refine_diff_density_rms 0.092
_refine_ls_extinction_method none
_refine_ls_goodness_of_fit_ref 1.020
_refine_ls_hydrogen_treatment constr
_refine_ls_matrix_type full
_refine_ls_number_parameters 529
_refine_ls_number_reflns 9571
_refine_ls_number_restraints 69
_refine_ls_restrained_S_all 1.024
_refine_ls_R_factor_all 0.1832
_refine_ls_R_factor_gt 0.0773
_refine_ls_shift/su_max 0.000
_refine_ls_shift/su_mean 0.000
_refine_ls_structure_factor_coef Fsqd
_refine_ls_weighting_details 'calc w=1/[\s^2^(Fo^2^)+(0.0847P)^2^+1.2298P] where P=(Fo^2^+2Fc^2^)/3'
_refine_ls_weighting_scheme calc
_refine_ls_wR_factor_gt 0.1670
_refine_ls_wR_factor_ref 0.2142
_reflns_number_gt 4380
_reflns_number_total 9571
_reflns_threshold_expression >2sigma(I)
_cod_data_source_file 1267-1681.cff
_cod_data_source_block I
_cod_original_sg_symbol_H-M P-1
_cod_database_code 8101891

loop_
_symmetry_equiv_pos_as_xyz
'x, y, z'
'-x, -y, -z'

loop_
_atom_site_label
_atom_site_type_symbol
_atom_site_fract_x
_atom_site_fract_y
_atom_site_fract_z
_atom_site_U_iso_or_equiv
_atom_site_adp_type
_atom_site_occupancy
_atom_site_symmetry_multiplicity
_atom_site_Wyckoff_symbol
_atom_site_calc_flag
_atom_site_refinement_flags
_atom_site_disorder_assembly
_atom_site_disorder_group
Mo1 Mo 0.17253(9) 0.29426(6) 0.12378(5) 0.0610(3) Uani 1 2 i d . . .
Mo2 Mo 0.31241(9) 0.19768(6) 0.22530(5) 0.0602(3) Uani 1 2 i d . . .
S1 S 0.0903(3) 0.15915(16) 0.16697(14) 0.0627(7) Uani 1 2 i d . . .
O1 O 0.1859(7) 0.2517(5) 0.0379(4) 0.084(2) Uani 1 2 i d . . .
O2 O 0.3814(7) 0.1220(4) 0.1770(4) 0.080(2) Uani 1 2 i d . . .
O3A O 0.2330(5) 0.3381(3) 0.2553(3) 0.0562(16) Uani 1 2 i d D . .
C1A C 0.3179(8) 0.4148(5) 0.2765(5) 0.066(3) Uani 1 2 i d D . .
C2A C 0.4387(9) 0.4218(5) 0.2433(5) 0.088(4) Uani 1 2 i d D . .
H2 H 0.5093 0.4092 0.2825 0.105 Uiso 1 2 i calc R . .
S2A S 0.4170(3) 0.32560(19) 0.16821(16) 0.0779(8) Uani 1 2 i d D . .
O4A O 0.3069(7) 0.4787(4) 0.3223(4) 0.090(2) Uani 1 2 i d D . .
C3A C 0.4885(14) 0.5149(6) 0.2255(7) 0.146(6) Uani 1 2 i d D . .
H3A H 0.5644 0.5108 0.2046 0.219 Uiso 1 2 i calc R . .
H3B H 0.5125 0.5597 0.2702 0.219 Uiso 1 2 i calc R . .
H3C H 0.4209 0.5343 0.1903 0.219 Uiso 1 2 i calc R . .
O3B O 0.1920(6) 0.4359(4) 0.1267(4) 0.078(2) Uani 1 2 i d D . .
C1B C 0.0986(9) 0.4844(5) 0.1103(5) 0.079(3) Uani 1 2 i d D . .
C2B C -0.0389(8) 0.4298(5) 0.0791(5) 0.093(4) Uani 1 2 i d D . .
H5 H -0.0451 0.4149 0.0255 0.112 Uiso 1 2 i calc R . .
S2B S -0.0514(3) 0.31743(17) 0.11282(15) 0.0707(8) Uani 1 2 i d D . .
O4B O 0.1165(8) 0.5698(4) 0.1207(5) 0.116(3) Uani 1 2 i d D . .
C3B C -0.1497(9) 0.4808(7) 0.0858(8) 0.132(6) Uani 1 2 i d D . .
H6A H -0.2316 0.4404 0.0631 0.198 Uiso 1 2 i calc R . .
H6B H -0.1421 0.5351 0.0612 0.198 Uiso 1 2 i calc R . .
H6C H -0.1472 0.4998 0.1374 0.198 Uiso 1 2 i calc R . .
O3C O 0.4547(6) 0.2502(4) 0.3184(4) 0.0726(19) Uani 1 2 i d D . .
C1C C 0.4760(9) 0.2148(6) 0.3798(5) 0.084(4) Uani 1 2 i d D . .
C2C C 0.3938(9) 0.1207(7) 0.3785(6) 0.125(5) Uani 1 2 i d D . .
H8 H 0.4388 0.0767 0.3530 0.150 Uiso 1 2 i calc R . .
S2C S 0.2356(3) 0.1104(2) 0.31453(17) 0.0831(9) Uani 1 2 i d D . .
O4C O 0.5623(7) 0.2507(5) 0.4339(4) 0.107(3) Uani 1 2 i d D . .
C3C C 0.3915(18) 0.0851(14) 0.4491(8) 0.40(3) Uani 1 2 i d D . .
H9A H 0.3287 0.0283 0.4404 0.607 Uiso 1 2 i calc R . .
H9B H 0.3670 0.1311 0.4828 0.607 Uiso 1 2 i calc R . .
H9C H 0.4775 0.0726 0.4705 0.607 Uiso 1 2 i calc R . .
N2 N 0.9471(8) 0.3064(6) 0.3778(4) 0.082(3) Uani 1 2 i d D . .
C26 C 0.6778(11) 0.1484(7) 0.7958(5) 0.089(4) Uani 1 2 i d D . .
H26A H 0.7124 0.1008 0.7680 0.107 Uiso 1 2 i calc R . .
H26B H 0.5885 0.1223 0.7974 0.107 Uiso 1 2 i calc R . .
C35 C 0.8291(12) 0.0830(6) 0.9846(5) 0.087(4) Uani 1 2 i d D . .
H35A H 0.7953 0.1273 1.0160 0.105 Uiso 1 2 i calc R . .
H35B H 0.9217 0.1064 0.9886 0.105 Uiso 1 2 i calc R . .
N1 N 0.7603(7) 0.1694(4) 0.8746(4) 0.073(2) Uani 1 2 i d D . .
C14 C 0.9026(10) 0.2461(8) 0.3023(5) 0.086(3) Uani 1 2 i d D . .
H14A H 0.9564 0.2703 0.2697 0.103 Uiso 1 2 i calc R . .
H14B H 0.9195 0.1831 0.3078 0.103 Uiso 1 2 i calc R . .
C38 C 0.7083(10) 0.2428(6) 0.9203(6) 0.081(3) Uani 1 2 i d D . .
H38A H 0.7675 0.2591 0.9690 0.097 Uiso 1 2 i calc R . .
H38B H 0.7103 0.2988 0.8965 0.097 Uiso 1 2 i calc R . .
C18 C 0.9067(12) 0.4017(7) 0.3738(6) 0.098(4) Uani 1 2 i d D . .
H18A H 0.8113 0.3932 0.3590 0.118 Uiso 1 2 i calc R . .
H18B H 0.9324 0.4375 0.4234 0.118 Uiso 1 2 i calc R . .
C23 C 1.1620(10) 0.3735(11) 0.4731(6) 0.124(5) Uani 1 2 i d D . .
H23A H 1.1236 0.3502 0.5122 0.149 Uiso 1 2 i calc R . .
H23B H 1.1478 0.4378 0.4717 0.149 Uiso 1 2 i calc R . .
C34 C 0.7558(11) 0.0770(5) 0.9050(5) 0.086(4) Uani 1 2 i d D . .
H34A H 0.6643 0.0505 0.9011 0.104 Uiso 1 2 i calc R . .
H34B H 0.7922 0.0341 0.8739 0.104 Uiso 1 2 i calc R . .
C15 C 0.7592(10) 0.2401(9) 0.2647(7) 0.114(5) Uani 1 2 i d D . .
H15A H 0.7467 0.2981 0.2453 0.137 Uiso 1 2 i calc R . .
H15B H 0.7055 0.2327 0.3012 0.137 Uiso 1 2 i calc R . .
C19 C 0.9633(13) 0.4591(9) 0.3214(7) 0.111(4) Uani 1 2 i d D . .
H19A H 0.9282 0.4291 0.2704 0.134 Uiso 1 2 i calc R . .
H19B H 1.0584 0.4632 0.3319 0.134 Uiso 1 2 i calc R . .
C16 C 0.7141(13) 0.1583(9) 0.2015(7) 0.115(5) Uani 1 2 i d D . .
H16A H 0.6324 0.1676 0.1700 0.138 Uiso 1 2 i calc R . .
H16B H 0.7797 0.1579 0.1714 0.138 Uiso 1 2 i calc R . .
C10 C 0.8834(12) 0.2643(9) 0.4353(6) 0.108(4) Uani 1 2 i d D . .
H10A H 0.9125 0.3065 0.4820 0.129 Uiso 1 2 i calc R . .
H10B H 0.7887 0.2608 0.4198 0.129 Uiso 1 2 i calc R . .
C36 C 0.8157(10) -0.0114(6) 1.0124(7) 0.090(4) Uani 1 2 i d D . .
H36A H 0.8443 -0.0568 0.9792 0.108 Uiso 1 2 i calc R . .
H36B H 0.8729 -0.0056 1.0614 0.108 Uiso 1 2 i calc R . .
C39 C 0.5702(10) 0.2141(9) 0.9308(8) 0.116(5) Uani 1 2 i d D . .
H39A H 0.5654 0.1548 0.9501 0.139 Uiso 1 2 i calc R . .
H39B H 0.5093 0.2043 0.8827 0.139 Uiso 1 2 i calc R . .
C22 C 1.0951(9) 0.3146(8) 0.3994(5) 0.085(3) Uani 1 2 i d D . .
H22A H 1.1319 0.3406 0.3608 0.102 Uiso 1 2 i calc R . .
H22B H 1.1166 0.2519 0.4005 0.102 Uiso 1 2 i calc R . .
C30 C 0.9010(8) 0.2115(6) 0.8762(6) 0.078(3) Uani 1 2 i d D . .
H30A H 0.9011 0.2731 0.8611 0.093 Uiso 1 2 i calc R . .
H30B H 0.9512 0.2200 0.9272 0.093 Uiso 1 2 i calc R . .
C41 C 0.493(2) 0.3675(11) 0.9466(10) 0.192(9) Uani 1 2 i d D . .
H41A H 0.4686 0.4123 0.9814 0.287 Uiso 1 2 i calc R . .
H41B H 0.4202 0.3469 0.9046 0.287 Uiso 1 2 i calc R . .
H41C H 0.5678 0.3960 0.9301 0.287 Uiso 1 2 i calc R . .
C27 C 0.6725(16) 0.2313(9) 0.7541(7) 0.130(5) Uani 1 2 i d D . .
H27A H 0.7618 0.2627 0.7579 0.156 Uiso 1 2 i calc R . .
H27B H 0.6265 0.2753 0.7777 0.156 Uiso 1 2 i calc R . .
C31 C 0.9706(12) 0.1553(8) 0.8278(7) 0.107(4) Uani 1 2 i d D . .
H31A H 0.9249 0.1485 0.7761 0.128 Uiso 1 2 i calc R . .
H31B H 0.9723 0.0933 0.8420 0.128 Uiso 1 2 i calc R . .
C37 C 0.6770(11) -0.0463(9) 1.0167(8) 0.117(5) Uani 1 2 i d D . .
H37A H 0.6728 -0.1061 1.0341 0.175 Uiso 1 2 i calc R . .
H37B H 0.6202 -0.0529 0.9682 0.175 Uiso 1 2 i calc R . .
H37C H 0.6491 -0.0024 1.0506 0.175 Uiso 1 2 i calc R . .
C24 C 1.3088(11) 0.3706(11) 0.4902(8) 0.135(6) Uani 1 2 i d D . .
H24A H 1.3217 0.3064 0.4933 0.162 Uiso 1 2 i calc R . .
H24B H 1.3450 0.3904 0.4493 0.162 Uiso 1 2 i calc R . .
C40 C 0.5267(16) 0.2853(10) 0.9833(8) 0.156(7) Uani 1 2 i d D . .
H40A H 0.4504 0.2558 0.9991 0.187 Uiso 1 2 i calc R . .
H40B H 0.5970 0.3066 1.0272 0.187 Uiso 1 2 i calc R . .
C11 C 0.9116(18) 0.1682(11) 0.4490(10) 0.174(8) Uani 1 2 i d D . .
H11A H 1.0058 0.1703 0.4657 0.209 Uiso 1 2 i calc R . .
H11B H 0.8813 0.1244 0.4031 0.209 Uiso 1 2 i calc R . .
O9 O 0.7436(14) 0.3894(12) 0.5501(10) 0.198(6) Uani 1 2 i d G . .
H9I H 0.7490 0.4147 0.5945 0.297 Uiso 1 2 i d G . .
H9J H 0.6873 0.4133 0.5216 0.297 Uiso 1 2 i d G . .
C20 C 0.9278(18) 0.5568(10) 0.3311(11) 0.167(7) Uani 1 2 i d D . .
H20A H 0.8347 0.5536 0.3099 0.200 Uiso 1 2 i calc R . .
H20B H 0.9439 0.5805 0.3837 0.200 Uiso 1 2 i calc R . .
C28 C 0.6044(19) 0.2054(16) 0.6723(8) 0.196(9) Uani 1 2 i d D . .
H28A H 0.6237 0.2574 0.6457 0.235 Uiso 1 2 i calc R . .
H28B H 0.6359 0.1516 0.6504 0.235 Uiso 1 2 i calc R . .
C17 C 0.693(2) 0.0650(10) 0.2280(9) 0.186(8) Uani 1 2 i d D . .
H17A H 0.6673 0.0162 0.1860 0.279 Uiso 1 2 i calc R . .
H17B H 0.6242 0.0636 0.2554 0.279 Uiso 1 2 i calc R . .
H17C H 0.7729 0.0556 0.2596 0.279 Uiso 1 2 i calc R . .
C25 C 1.3843(16) 0.4311(16) 0.5610(9) 0.238(12) Uani 1 2 i d D . .
H25A H 1.4759 0.4257 0.5680 0.357 Uiso 1 2 i calc R . .
H25B H 1.3510 0.4111 0.6021 0.357 Uiso 1 2 i calc R . .
H25C H 1.3742 0.4952 0.5581 0.357 Uiso 1 2 i calc R . .
C32 C 1.1105(12) 0.2073(10) 0.8383(8) 0.137(6) Uani 1 2 i d D . .
H32A H 1.1072 0.2720 0.8313 0.165 Uiso 1 2 i calc R . .
H32B H 1.1579 0.2072 0.8889 0.165 Uiso 1 2 i calc R . .
C33 C 1.1839(19) 0.1647(15) 0.7854(10) 0.217(10) Uani 1 2 i d D . .
H33A H 1.2705 0.2009 0.7933 0.325 Uiso 1 2 i calc R . .
H33B H 1.1372 0.1644 0.7352 0.325 Uiso 1 2 i calc R . .
H33C H 1.1912 0.1016 0.7937 0.325 Uiso 1 2 i calc R . .
C21 C 1.007(2) 0.6224(13) 0.2942(10) 0.245(13) Uani 1 2 i d D . .
H21A H 0.9818 0.6834 0.3011 0.367 Uiso 1 2 i calc R . .
H21B H 0.9899 0.5995 0.2420 0.367 Uiso 1 2 i calc R . .
H21C H 1.0987 0.6266 0.3158 0.367 Uiso 1 2 i calc R . .
C29 C 0.459(2) 0.183(2) 0.6667(12) 0.267(14) Uani 1 2 i d D . .
H29A H 0.4149 0.1652 0.6153 0.400 Uiso 1 2 i calc R . .
H29B H 0.4285 0.2370 0.6874 0.400 Uiso 1 2 i calc R . .
H29C H 0.4411 0.1319 0.6937 0.400 Uiso 1 2 i calc R . .
C13 C 0.935(2) 0.107(3) 0.5691(15) 0.37(2) Uani 1 2 i d D . .
H13A H 0.8934 0.0992 0.6100 0.549 Uiso 1 2 i calc R . .
H13B H 1.0118 0.1549 0.5851 0.549 Uiso 1 2 i calc R . .
H13C H 0.9603 0.0493 0.5517 0.549 Uiso 1 2 i calc R . .
C12 C 0.841(2) 0.136(2) 0.5076(13) 0.246(13) Uani 1 2 i d D . .
H12A H 0.8008 0.1866 0.5275 0.295 Uiso 1 2 i calc R . .
H12B H 0.7715 0.0835 0.4852 0.295 Uiso 1 2 i calc R . .

loop_
_atom_site_aniso_label
_atom_site_aniso_U_11
_atom_site_aniso_U_22
_atom_site_aniso_U_33
_atom_site_aniso_U_23
_atom_site_aniso_U_13
_atom_site_aniso_U_12
Mo1 0.0797(7) 0.0439(5) 0.0586(6) 0.0020(4) 0.0219(5) 0.0019(4)
Mo2 0.0656(6) 0.0457(5) 0.0680(6) -0.0004(4) 0.0191(5) 0.0053(4)
S1 0.0680(17) 0.0438(13) 0.0710(17) 0.0028(12) 0.0131(14) -0.0007(12)
O1 0.120(6) 0.069(5) 0.062(4) -0.002(4) 0.028(4) 0.006(4)
O2 0.078(5) 0.061(4) 0.099(5) -0.013(4) 0.027(4) 0.014(4)
O3A 0.064(4) 0.041(3) 0.060(4) -0.006(3) 0.021(3) -0.001(3)
C1A 0.074(7) 0.049(6) 0.072(7) 0.002(5) 0.020(6) -0.003(5)
C2A 0.116(10) 0.054(7) 0.094(9) 0.002(6) 0.048(8) -0.015(6)
S2A 0.085(2) 0.0685(18) 0.081(2) 0.0026(15) 0.0380(17) -0.0044(15)
O4A 0.106(6) 0.070(5) 0.088(5) -0.016(4) 0.033(5) -0.002(4)
C3A 0.180(16) 0.096(11) 0.160(14) 0.007(10) 0.073(12) -0.028(10)
O3B 0.105(6) 0.044(4) 0.082(5) 0.010(4) 0.019(5) 0.003(4)
C1B 0.117(10) 0.055(7) 0.058(7) 0.007(6) 0.012(7) 0.001(7)
C2B 0.131(11) 0.052(6) 0.077(8) 0.007(6) -0.016(7) 0.009(7)
S2B 0.0813(19) 0.0529(15) 0.0709(18) 0.0026(13) 0.0056(15) 0.0085(13)
O4B 0.156(8) 0.041(4) 0.126(7) 0.011(4) -0.014(6) -0.003(5)
C3B 0.113(11) 0.078(9) 0.186(15) 0.009(9) -0.025(10) 0.045(8)
O3C 0.077(5) 0.066(4) 0.075(5) 0.009(4) 0.020(4) 0.010(4)
C1C 0.078(8) 0.076(8) 0.079(9) -0.013(7) -0.012(7) 0.014(6)
C2C 0.134(12) 0.106(11) 0.109(11) 0.039(9) -0.020(9) -0.020(9)
S2C 0.088(2) 0.0707(18) 0.088(2) 0.0270(16) 0.0134(17) 0.0010(16)
O4C 0.087(6) 0.118(7) 0.099(6) 0.006(5) -0.002(5) 0.003(5)
C3C 0.36(4) 0.29(3) 0.41(4) 0.28(3) -0.25(3) -0.18(3)
N2 0.072(6) 0.099(7) 0.080(7) 0.004(6) 0.032(5) 0.020(5)
C26 0.091(9) 0.076(8) 0.087(9) 0.000(7) 0.001(7) 0.005(7)
C35 0.113(10) 0.052(6) 0.092(9) 0.009(6) 0.016(8) 0.007(6)
N1 0.089(7) 0.046(5) 0.076(6) 0.006(4) 0.011(5) -0.001(4)
C14 0.079(8) 0.095(9) 0.080(8) -0.012(7) 0.027(7) 0.011(7)
C38 0.086(8) 0.057(6) 0.099(9) -0.007(6) 0.029(7) 0.013(6)
C18 0.095(9) 0.114(11) 0.080(9) -0.009(8) 0.019(7) 0.020(8)
C23 0.079(9) 0.208(16) 0.075(9) -0.022(10) 0.022(7) 0.012(10)
C34 0.113(10) 0.033(5) 0.103(9) -0.006(6) 0.020(8) -0.006(6)
C15 0.098(10) 0.122(11) 0.106(11) -0.014(9) 0.020(9) -0.008(8)
C19 0.112(11) 0.098(10) 0.122(12) 0.004(9) 0.032(9) 0.013(8)
C16 0.092(10) 0.124(12) 0.115(11) -0.016(10) 0.022(8) 0.001(9)
C10 0.086(9) 0.154(14) 0.083(9) -0.001(9) 0.038(8) 0.005(9)
C36 0.107(10) 0.047(6) 0.110(10) 0.011(6) 0.015(8) 0.002(6)
C39 0.087(10) 0.107(11) 0.141(12) -0.027(9) 0.022(9) 0.015(8)
C22 0.092(9) 0.096(9) 0.082(8) 0.014(7) 0.043(7) 0.033(7)
C30 0.075(8) 0.051(6) 0.105(9) 0.006(6) 0.024(7) -0.001(5)
C41 0.26(2) 0.111(14) 0.191(19) -0.006(13) 0.017(17) 0.076(15)
C27 0.161(15) 0.132(13) 0.084(10) 0.028(9) -0.007(10) 0.018(11)
C31 0.110(11) 0.099(10) 0.117(11) 0.015(8) 0.035(9) 0.024(9)
C37 0.128(12) 0.099(10) 0.125(12) 0.032(9) 0.037(10) 0.000(9)
C24 0.095(11) 0.191(17) 0.118(12) -0.004(11) 0.035(10) 0.026(11)
C40 0.126(14) 0.136(15) 0.199(19) -0.028(14) 0.054(13) 0.014(11)
C11 0.195(19) 0.178(18) 0.21(2) 0.083(16) 0.139(17) 0.055(15)
O9 0.153(12) 0.200(14) 0.221(14) -0.066(13) 0.049(11) 0.029(9)
C20 0.23(2) 0.110(14) 0.173(18) 0.002(13) 0.073(16) 0.030(14)
C28 0.163(19) 0.24(2) 0.16(2) 0.024(16) 0.017(17) -0.024(18)
C17 0.26(2) 0.117(14) 0.170(18) -0.001(13) 0.034(16) 0.010(15)
C25 0.106(14) 0.43(4) 0.125(15) -0.040(19) -0.011(12) -0.002(18)
C32 0.116(13) 0.165(15) 0.148(14) 0.025(12) 0.042(11) 0.062(12)
C33 0.19(2) 0.29(3) 0.22(2) 0.05(2) 0.106(18) 0.12(2)
C21 0.45(4) 0.126(17) 0.144(18) 0.024(14) 0.04(2) 0.04(2)
C29 0.26(3) 0.36(4) 0.139(19) 0.01(2) -0.01(2) 0.00(3)
C13 0.31(4) 0.54(6) 0.32(4) 0.22(4) 0.14(3) 0.08(4)
C12 0.17(2) 0.37(4) 0.28(3) 0.21(3) 0.12(2) 0.08(2)

loop_
_atom_type_symbol
_atom_type_description
_atom_type_scat_dispersion_real
_atom_type_scat_dispersion_imag
_atom_type_scat_source
C C 0.0033 0.0016 'International Tables Vol C Tables 4.2.6.8 and 6.1.1.4'
H H 0.0000 0.0000 'International Tables Vol C Tables 4.2.6.8 and 6.1.1.4'
Mo Mo -1.6832 0.6857 'International Tables Vol C Tables 4.2.6.8 and 6.1.1.4'
N N 0.0061 0.0033 'International Tables Vol C Tables 4.2.6.8 and 6.1.1.4'
O O 0.0106 0.0060 'International Tables Vol C Tables 4.2.6.8 and 6.1.1.4'
S S 0.1246 0.1234 'International Tables Vol C Tables 4.2.6.8 and 6.1.1.4'

loop_
_geom_angle_atom_site_label_1
_geom_angle_atom_site_label_2
_geom_angle_atom_site_label_3
_geom_angle
_geom_angle_site_symmetry_1
_geom_angle_site_symmetry_3
_geom_angle_publ_flag
O1 Mo1 O3B 105.4(3) . . yes
O1 Mo1 S1 102.0(2) . . yes
O3B Mo1 S1 149.5(2) . . yes
O1 Mo1 O3A 158.5(3) . . yes
O3B Mo1 O3A 81.8(2) . . yes
S1 Mo1 O3A 77.38(14) . . yes
O1 Mo1 S2B 106.2(3) . . yes
O3B Mo1 S2B 78.89(19) . . yes
S1 Mo1 S2B 80.95(11) . . yes
O3A Mo1 S2B 94.98(16) . . yes
O1 Mo1 S2A 91.1(3) . . yes
O3B Mo1 S2A 84.2(2) . . yes
S1 Mo1 S2A 108.40(11) . . yes
O3A Mo1 S2A 69.17(15) . . yes
S2B Mo1 S2A 158.41(10) . . yes
O1 Mo1 Mo2 108.4(3) . . ?
O3B Mo1 Mo2 126.92(19) . . ?
S1 Mo1 Mo2 53.22(8) . . ?
O3A Mo1 Mo2 53.76(14) . . ?
S2B Mo1 Mo2 126.77(9) . . ?
S2A Mo1 Mo2 55.80(9) . . ?
O2 Mo2 O3C 104.3(3) . . yes
O2 Mo2 S1 102.7(2) . . yes
O3C Mo2 S1 149.5(2) . . yes
O2 Mo2 O3A 157.0(3) . . yes
O3C Mo2 O3A 82.6(2) . . yes
S1 Mo2 O3A 77.86(15) . . yes
O2 Mo2 S2C 104.1(3) . . yes
O3C Mo2 S2C 79.21(18) . . yes
S1 Mo2 S2C 80.85(11) . . yes
O3A Mo2 S2C 98.78(16) . . yes
O2 Mo2 S2A 88.8(3) . . yes
O3C Mo2 S2A 85.44(19) . . yes
S1 Mo2 S2A 108.97(12) . . yes
O3A Mo2 S2A 69.66(14) . . yes
S2C Mo2 S2A 161.96(10) . . yes
O2 Mo2 Mo1 107.1(3) . . ?
O3C Mo2 Mo1 128.67(18) . . ?
S1 Mo2 Mo1 53.40(8) . . ?
O3A Mo2 Mo1 54.39(14) . . ?
S2C Mo2 Mo1 128.79(9) . . ?
S2A Mo2 Mo1 56.20(9) . . ?
Mo2 S1 Mo1 73.38(9) . . yes
C1A O3A Mo2 118.0(5) . . ?
C1A O3A Mo1 113.5(5) . . ?
Mo2 O3A Mo1 71.85(14) . . yes
O4A C1A O3A 123.8(7) . . ?
O4A C1A C2A 119.5(7) . . ?
O3A C1A C2A 116.7(6) . . ?
C3A C2A C1A 116.8(7) . . ?
C3A C2A S2A 114.6(6) . . ?
C1A C2A S2A 109.5(5) . . ?
C3A C2A H2 104.9 . . ?
C1A C2A H2 104.9 . . ?
S2A C2A H2 104.9 . . ?
C2A S2A Mo2 99.3(3) . . ?
C2A S2A Mo1 101.5(3) . . ?
Mo2 S2A Mo1 68.00(9) . . yes
C2A C3A H3A 109.5 . . ?
C2A C3A H3B 109.5 . . ?
H3A C3A H3B 109.5 . . ?
C2A C3A H3C 109.5 . . ?
H3A C3A H3C 109.5 . . ?
H3B C3A H3C 109.5 . . ?
C1B O3B Mo1 127.1(5) . . ?
O4B C1B O3B 123.1(7) . . ?
O4B C1B C2B 120.1(7) . . ?
O3B C1B C2B 116.7(6) . . ?
C3B C2B C1B 116.5(7) . . ?
C3B C2B S2B 114.4(7) . . ?
C1B C2B S2B 109.2(5) . . ?
C3B C2B H5 105.2 . . ?
C1B C2B H5 105.2 . . ?
S2B C2B H5 105.2 . . ?
C2B S2B Mo1 98.8(3) . . ?
C2B C3B H6A 109.5 . . ?
C2B C3B H6B 109.5 . . ?
H6A C3B H6B 109.5 . . ?
C2B C3B H6C 109.5 . . ?
H6A C3B H6C 109.5 . . ?
H6B C3B H6C 109.5 . . ?
C1C O3C Mo2 126.6(5) . . ?
O4C C1C O3C 123.2(8) . . ?
O4C C1C C2C 121.1(7) . . ?
O3C C1C C2C 115.6(6) . . ?
C3C C2C C1C 118.8(8) . . ?
C3C C2C S2C 116.1(7) . . ?
C1C C2C S2C 110.0(6) . . ?
C3C C2C H8 103.2 . . ?
C1C C2C H8 103.2 . . ?
S2C C2C H8 103.2 . . ?
C2C S2C Mo2 96.9(3) . . ?
C2C C3C H9A 109.5 . . ?
C2C C3C H9B 109.5 . . ?
H9A C3C H9B 109.5 . . ?
C2C C3C H9C 109.5 . . ?
H9A C3C H9C 109.5 . . ?
H9B C3C H9C 109.5 . . ?
C22 N2 C18 111.0(8) . . ?
C22 N2 C10 110.8(8) . . ?
C18 N2 C10 106.5(8) . . ?
C22 N2 C14 106.8(7) . . ?
C18 N2 C14 110.2(8) . . ?
C10 N2 C14 111.6(8) . . ?
C27 C26 N1 115.3(8) . . ?
C27 C26 H26A 108.5 . . ?
N1 C26 H26A 108.5 . . ?
C27 C26 H26B 108.5 . . ?
N1 C26 H26B 108.5 . . ?
H26A C26 H26B 107.5 . . ?
C34 C35 C36 112.3(8) . . ?
C34 C35 H35A 109.1 . . ?
C36 C35 H35A 109.1 . . ?
C34 C35 H35B 109.1 . . ?
C36 C35 H35B 109.1 . . ?
H35A C35 H35B 107.9 . . ?
C30 N1 C26 111.3(8) . . ?
C30 N1 C34 110.5(8) . . ?
C26 N1 C34 106.6(7) . . ?
C30 N1 C38 105.4(6) . . ?
C26 N1 C38 110.2(8) . . ?
C34 N1 C38 112.9(8) . . ?
C15 C14 N2 115.7(8) . . ?
C15 C14 H14A 108.4 . . ?
N2 C14 H14A 108.4 . . ?
C15 C14 H14B 108.4 . . ?
N2 C14 H14B 108.4 . . ?
H14A C14 H14B 107.4 . . ?
C39 C38 N1 115.3(8) . . ?
C39 C38 H38A 108.5 . . ?
N1 C38 H38A 108.5 . . ?
C39 C38 H38B 108.5 . . ?
N1 C38 H38B 108.5 . . ?
H38A C38 H38B 107.5 . . ?
C19 C18 N2 116.1(9) . . ?
C19 C18 H18A 108.3 . . ?
N2 C18 H18A 108.3 . . ?
C19 C18 H18B 108.3 . . ?
N2 C18 H18B 108.3 . . ?
H18A C18 H18B 107.4 . . ?
C22 C23 C24 110.7(9) . . ?
C22 C23 H23A 109.5 . . ?
C24 C23 H23A 109.5 . . ?
C22 C23 H23B 109.5 . . ?
C24 C23 H23B 109.5 . . ?
H23A C23 H23B 108.1 . . ?
C35 C34 N1 115.1(7) . . ?
C35 C34 H34A 108.5 . . ?
N1 C34 H34A 108.5 . . ?
C35 C34 H34B 108.5 . . ?
N1 C34 H34B 108.5 . . ?
H34A C34 H34B 107.5 . . ?
C14 C15 C16 111.8(9) . . ?
C14 C15 H15A 109.3 . . ?
C16 C15 H15A 109.3 . . ?
C14 C15 H15B 109.3 . . ?
C16 C15 H15B 109.3 . . ?
H15A C15 H15B 107.9 . . ?
C18 C19 C20 109.5(11) . . ?
C18 C19 H19A 109.8 . . ?
C20 C19 H19A 109.8 . . ?
C18 C19 H19B 109.8 . . ?
C20 C19 H19B 109.8 . . ?
H19A C19 H19B 108.2 . . ?
C17 C16 C15 113.2(12) . . ?
C17 C16 H16A 108.9 . . ?
C15 C16 H16A 108.9 . . ?
C17 C16 H16B 108.9 . . ?
C15 C16 H16B 108.9 . . ?
H16A C16 H16B 107.8 . . ?
C11 C10 N2 115.6(10) . . ?
C11 C10 H10A 108.4 . . ?
N2 C10 H10A 108.4 . . ?
C11 C10 H10B 108.4 . . ?
N2 C10 H10B 108.4 . . ?
H10A C10 H10B 107.4 . . ?
C37 C36 C35 112.1(9) . . ?
C37 C36 H36A 109.2 . . ?
C35 C36 H36A 109.2 . . ?
C37 C36 H36B 109.2 . . ?
C35 C36 H36B 109.2 . . ?
H36A C36 H36B 107.9 . . ?
C38 C39 C40 113.8(10) . . ?
C38 C39 H39A 108.8 . . ?
C40 C39 H39A 108.8 . . ?
C38 C39 H39B 108.8 . . ?
C40 C39 H39B 108.8 . . ?
H39A C39 H39B 107.7 . . ?
N2 C22 C23 116.2(8) . . ?
N2 C22 H22A 108.2 . . ?
C23 C22 H22A 108.2 . . ?
N2 C22 H22B 108.2 . . ?
C23 C22 H22B 108.2 . . ?
H22A C22 H22B 107.4 . . ?
C31 C30 N1 115.6(8) . . ?
C31 C30 H30A 108.4 . . ?
N1 C30 H30A 108.4 . . ?
C31 C30 H30B 108.4 . . ?
N1 C30 H30B 108.4 . . ?
H30A C30 H30B 107.4 . . ?
C40 C41 H41A 109.5 . . ?
C40 C41 H41B 109.5 . . ?
H41A C41 H41B 109.5 . . ?
C40 C41 H41C 109.5 . . ?
H41A C41 H41C 109.5 . . ?
H41B C41 H41C 109.5 . . ?
C26 C27 C28 113.7(13) . . ?
C26 C27 H27A 108.8 . . ?
C28 C27 H27A 108.8 . . ?
C26 C27 H27B 108.8 . . ?
C28 C27 H27B 108.8 . . ?
H27A C27 H27B 107.7 . . ?
C30 C31 C32 107.9(9) . . ?
C30 C31 H31A 110.1 . . ?
C32 C31 H31A 110.1 . . ?
C30 C31 H31B 110.1 . . ?
C32 C31 H31B 110.1 . . ?
H31A C31 H31B 108.4 . . ?
C36 C37 H37A 109.5 . . ?
C36 C37 H37B 109.5 . . ?
H37A C37 H37B 109.5 . . ?
C36 C37 H37C 109.5 . . ?
H37A C37 H37C 109.5 . . ?
H37B C37 H37C 109.5 . . ?
C25 C24 C23 114.3(11) . . ?
C25 C24 H24A 108.7 . . ?
C23 C24 H24A 108.7 . . ?
C25 C24 H24B 108.7 . . ?
C23 C24 H24B 108.7 . . ?
H24A C24 H24B 107.6 . . ?
C41 C40 C39 111.2(13) . . ?
C41 C40 H40A 109.4 . . ?
C39 C40 H40A 109.4 . . ?
C41 C40 H40B 109.4 . . ?
C39 C40 H40B 109.4 . . ?
H40A C40 H40B 108.0 . . ?
C10 C11 C12 109.2(14) . . ?
C10 C11 H11A 109.8 . . ?
C12 C11 H11A 109.8 . . ?
C10 C11 H11B 109.8 . . ?
C12 C11 H11B 109.8 . . ?
H11A C11 H11B 108.3 . . ?
H9I O9 H9J 107.7 . . ?
C21 C20 C19 111.4(13) . . ?
C21 C20 H20A 109.4 . . ?
C19 C20 H20A 109.4 . . ?
C21 C20 H20B 109.4 . . ?
C19 C20 H20B 109.4 . . ?
H20A C20 H20B 108.0 . . ?
C29 C28 C27 108.5(15) . . ?
C29 C28 H28A 110.0 . . ?
C27 C28 H28A 110.0 . . ?
C29 C28 H28B 110.0 . . ?
C27 C28 H28B 110.0 . . ?
H28A C28 H28B 108.4 . . ?
C16 C17 H17A 109.5 . . ?
C16 C17 H17B 109.5 . . ?
H17A C17 H17B 109.5 . . ?
C16 C17 H17C 109.5 . . ?
H17A C17 H17C 109.5 . . ?
H17B C17 H17C 109.5 . . ?
C24 C25 H25A 109.5 . . ?
C24 C25 H25B 109.5 . . ?
H25A C25 H25B 109.5 . . ?
C24 C25 H25C 109.5 . . ?
H25A C25 H25C 109.5 . . ?
H25B C25 H25C 109.5 . . ?
C33 C32 C31 112.7(13) . . ?
C33 C32 H32A 109.1 . . ?
C31 C32 H32A 109.1 . . ?
C33 C32 H32B 109.1 . . ?
C31 C32 H32B 109.1 . . ?
H32A C32 H32B 107.8 . . ?
C32 C33 H33A 109.5 . . ?
C32 C33 H33B 109.5 . . ?
H33A C33 H33B 109.5 . . ?
C32 C33 H33C 109.5 . . ?
H33A C33 H33C 109.5 . . ?
H33B C33 H33C 109.5 . . ?
C20 C21 H21A 109.5 . . ?
C20 C21 H21B 109.5 . . ?
H21A C21 H21B 109.5 . . ?
C20 C21 H21C 109.5 . . ?
H21A C21 H21C 109.5 . . ?
H21B C21 H21C 109.5 . . ?
C28 C29 H29A 109.5 . . ?
C28 C29 H29B 109.5 . . ?
H29A C29 H29B 109.5 . . ?
C28 C29 H29C 109.5 . . ?
H29A C29 H29C 109.5 . . ?
H29B C29 H29C 109.5 . . ?
C12 C13 H13A 109.5 . . ?
C12 C13 H13B 109.5 . . ?
H13A C13 H13B 109.5 . . ?
C12 C13 H13C 109.5 . . ?
H13A C13 H13C 109.5 . . ?
H13B C13 H13C 109.5 . . ?
C13 C12 C11 110.6(18) . . ?
C13 C12 H12A 109.5 . . ?
C11 C12 H12A 109.5 . . ?
C13 C12 H12B 109.5 . . ?
C11 C12 H12B 109.5 . . ?
H12A C12 H12B 108.1 . . ?

loop_
_geom_bond_atom_site_label_1
_geom_bond_atom_site_label_2
_geom_bond_distance
_geom_bond_site_symmetry_2
_geom_bond_publ_flag
Mo1 O1 1.682(6) . yes
Mo1 O3B 2.037(6) . yes
Mo1 S1 2.330(3) . yes
Mo1 O3A 2.380(6) . yes
Mo1 S2B 2.392(4) . yes
Mo1 S2A 2.493(4) . yes
Mo1 Mo2 2.781(2) . yes
Mo2 O2 1.671(6) . yes
Mo2 O3C 2.034(6) . yes
Mo2 S1 2.325(3) . yes
Mo2 O3A 2.361(5) . yes
Mo2 S2C 2.397(3) . yes
Mo2 S2A 2.481(3) . yes
O3A C1A 1.296(7) . ?
C1A O4A 1.220(7) . ?
C1A C2A 1.514(9) . ?
C2A C3A 1.481(12) . ?
C2A S2A 1.814(7) . ?
C2A H2 0.9800 . ?
C3A H3A 0.9600 . ?
C3A H3B 0.9600 . ?
C3A H3C 0.9600 . ?
O3B C1B 1.292(7) . ?
C1B O4B 1.218(7) . ?
C1B C2B 1.515(9) . ?
C2B C3B 1.481(13) . ?
C2B S2B 1.815(7) . ?
C2B H5 0.9800 . ?
C3B H6A 0.9600 . ?
C3B H6B 0.9600 . ?
C3B H6C 0.9600 . ?
O3C C1C 1.294(7) . ?
C1C O4C 1.218(7) . ?
C1C C2C 1.511(9) . ?
C2C C3C 1.466(19) . ?
C2C S2C 1.812(7) . ?
C2C H8 0.9800 . ?
C3C H9A 0.9600 . ?
C3C H9B 0.9600 . ?
C3C H9C 0.9600 . ?
N2 C22 1.509(13) . ?
N2 C18 1.510(14) . ?
N2 C10 1.512(14) . ?
N2 C14 1.513(6) . ?
C26 C27 1.508(16) . ?
C26 N1 1.515(6) . ?
C26 H26A 0.9700 . ?
C26 H26B 0.9700 . ?
C35 C34 1.509(7) . ?
C35 C36 1.521(7) . ?
C35 H35A 0.9700 . ?
C35 H35B 0.9700 . ?
N1 C30 1.512(6) . ?
N1 C34 1.515(6) . ?
N1 C38 1.515(6) . ?
C14 C15 1.512(15) . ?
C14 H14A 0.9700 . ?
C14 H14B 0.9700 . ?
C38 C39 1.510(16) . ?
C38 H38A 0.9700 . ?
C38 H38B 0.9700 . ?
C18 C19 1.510(17) . ?
C18 H18A 0.9700 . ?
C18 H18B 0.9700 . ?
C23 C22 1.508(15) . ?
C23 C24 1.517(8) . ?
C23 H23A 0.9700 . ?
C23 H23B 0.9700 . ?
C34 H34A 0.9700 . ?
C34 H34B 0.9700 . ?
C15 C16 1.522(18) . ?
C15 H15A 0.9700 . ?
C15 H15B 0.9700 . ?
C19 C20 1.52(2) . ?
C19 H19A 0.9700 . ?
C19 H19B 0.9700 . ?
C16 C17 1.50(2) . ?
C16 H16A 0.9700 . ?
C16 H16B 0.9700 . ?
C10 C11 1.51(2) . ?
C10 H10A 0.9700 . ?
C10 H10B 0.9700 . ?
C36 C37 1.496(16) . ?
C36 H36A 0.9700 . ?
C36 H36B 0.9700 . ?
C39 C40 1.52(2) . ?
C39 H39A 0.9700 . ?
C39 H39B 0.9700 . ?
C22 H22A 0.9700 . ?
C22 H22B 0.9700 . ?
C30 C31 1.506(16) . ?
C30 H30A 0.9700 . ?
C30 H30B 0.9700 . ?
C41 C40 1.49(2) . ?
C41 H41A 0.9600 . ?
C41 H41B 0.9600 . ?
C41 H41C 0.9600 . ?
C27 C28 1.52(2) . ?
C27 H27A 0.9700 . ?
C27 H27B 0.9700 . ?
C31 C32 1.521(19) . ?
C31 H31A 0.9700 . ?
C31 H31B 0.9700 . ?
C37 H37A 0.9600 . ?
C37 H37B 0.9600 . ?
C37 H37C 0.9600 . ?
C24 C25 1.50(2) . ?
C24 H24A 0.9700 . ?
C24 H24B 0.9700 . ?
C40 H40A 0.9700 . ?
C40 H40B 0.9700 . ?
C11 C12 1.52(3) . ?
C11 H11A 0.9700 . ?
C11 H11B 0.9700 . ?
O9 H9I 0.8500 . ?
O9 H9J 0.8499 . ?
C20 C21 1.50(3) . ?
C20 H20A 0.9700 . ?
C20 H20B 0.9700 . ?
C28 C29 1.50(3) . ?
C28 H28A 0.9700 . ?
C28 H28B 0.9700 . ?
C17 H17A 0.9600 . ?
C17 H17B 0.9600 . ?
C17 H17C 0.9600 . ?
C25 H25A 0.9600 . ?
C25 H25B 0.9600 . ?
C25 H25C 0.9600 . ?
C32 C33 1.50(2) . ?
C32 H32A 0.9700 . ?
C32 H32B 0.9700 . ?
C33 H33A 0.9600 . ?
C33 H33B 0.9600 . ?
C33 H33C 0.9600 . ?
C21 H21A 0.9600 . ?
C21 H21B 0.9600 . ?
C21 H21C 0.9600 . ?
C29 H29A 0.9600 . ?
C29 H29B 0.9600 . ?
C29 H29C 0.9600 . ?
C13 C12 1.49(4) . ?
C13 H13A 0.9600 . ?
C13 H13B 0.9600 . ?
C13 H13C 0.9600 . ?
C12 H12A 0.9700 . ?
C12 H12B 0.9700 . ?

loop_
_geom_hbond_atom_site_label_D
_geom_hbond_atom_site_label_H
_geom_hbond_atom_site_label_A
_geom_hbond_distance_DH
_geom_hbond_distance_HA
_geom_hbond_distance_DA
_geom_hbond_angle_DHA
_geom_hbond_site_symmetry_D
_geom_hbond_site_symmetry_H
_geom_hbond_site_symmetry_A
_geom_hbond_publ_flag
O9 H9I O4A 0.85 2.27 3.05(2) 150 . . 2_666 yes

loop_
_geom_torsion_atom_site_label_1
_geom_torsion_atom_site_label_2
_geom_torsion_atom_site_label_3
_geom_torsion_atom_site_label_4
_geom_torsion
_geom_torsion_site_symmetry_1
_geom_torsion_site_symmetry_2
_geom_torsion_site_symmetry_3
_geom_torsion_site_symmetry_4
_geom_torsion_publ_flag
O1 Mo1 Mo2 O2 1.9(3) . . . . ?
O3B Mo1 Mo2 O2 -125.0(3) . . . . ?
S1 Mo1 Mo2 O2 93.3(3) . . . . ?
O3A Mo1 Mo2 O2 -164.5(3) . . . . ?
S2B Mo1 Mo2 O2 129.9(3) . . . . ?
S2A Mo1 Mo2 O2 -76.5(3) . . . . ?
O1 Mo1 Mo2 O3C 127.2(3) . . . . ?
O3B Mo1 Mo2 O3C 0.3(3) . . . . ?
S1 Mo1 Mo2 O3C -141.3(2) . . . . ?
O3A Mo1 Mo2 O3C -39.2(3) . . . . ?
S2B Mo1 Mo2 O3C -104.8(2) . . . . ?
S2A Mo1 Mo2 O3C 48.8(2) . . . . ?
O1 Mo1 Mo2 S1 -91.5(3) . . . . ?
O3B Mo1 Mo2 S1 141.6(3) . . . . ?
O3A Mo1 Mo2 S1 102.11(18) . . . . ?
S2B Mo1 Mo2 S1 36.52(12) . . . . ?
S2A Mo1 Mo2 S1 -169.90(11) . . . . ?
O1 Mo1 Mo2 O3A 166.4(3) . . . . ?
O3B Mo1 Mo2 O3A 39.5(3) . . . . ?
S1 Mo1 Mo2 O3A -102.11(18) . . . . ?
S2B Mo1 Mo2 O3A -65.60(18) . . . . ?
S2A Mo1 Mo2 O3A 87.99(17) . . . . ?
O1 Mo1 Mo2 S2C -123.2(3) . . . . ?
O3B Mo1 Mo2 S2C 109.9(3) . . . . ?
S1 Mo1 Mo2 S2C -31.67(13) . . . . ?
O3A Mo1 Mo2 S2C 70.44(18) . . . . ?
S2B Mo1 Mo2 S2C 4.84(13) . . . . ?
S2A Mo1 Mo2 S2C 158.43(13) . . . . ?
O1 Mo1 Mo2 S2A 78.4(3) . . . . ?
O3B Mo1 Mo2 S2A -48.5(2) . . . . ?
S1 Mo1 Mo2 S2A 169.90(11) . . . . ?
O3A Mo1 Mo2 S2A -87.99(17) . . . . ?
S2B Mo1 Mo2 S2A -153.59(12) . . . . ?
O2 Mo2 S1 Mo1 -102.0(3) . . . . ?
O3C Mo2 S1 Mo1 105.8(4) . . . . ?
O3A Mo2 S1 Mo1 54.39(14) . . . . ?
S2C Mo2 S1 Mo1 155.51(10) . . . . ?
S2A Mo2 S1 Mo1 -8.87(10) . . . . ?
O1 Mo1 S1 Mo2 104.1(3) . . . . ?
O3B Mo1 S1 Mo2 -102.0(4) . . . . ?
O3A Mo1 S1 Mo2 -53.91(15) . . . . ?
S2B Mo1 S1 Mo2 -151.14(9) . . . . ?
S2A Mo1 S1 Mo2 8.80(10) . . . . ?
O2 Mo2 O3A C1A -66.9(10) . . . . ?
O3C Mo2 O3A C1A 42.6(6) . . . . ?
S1 Mo2 O3A C1A -161.0(6) . . . . ?
S2C Mo2 O3A C1A 120.4(6) . . . . ?
S2A Mo2 O3A C1A -45.2(6) . . . . ?
Mo1 Mo2 O3A C1A -107.6(6) . . . . ?
O2 Mo2 O3A Mo1 40.6(7) . . . . ?
O3C Mo2 O3A Mo1 150.2(2) . . . . ?
S1 Mo2 O3A Mo1 -53.41(11) . . . . ?
S2C Mo2 O3A Mo1 -132.00(11) . . . . ?
S2A Mo2 O3A Mo1 62.34(12) . . . . ?
O1 Mo1 O3A C1A 75.9(9) . . . . ?
O3B Mo1 O3A C1A -35.7(5) . . . . ?
S1 Mo1 O3A C1A 166.7(6) . . . . ?
S2B Mo1 O3A C1A -113.7(5) . . . . ?
S2A Mo1 O3A C1A 51.2(5) . . . . ?
Mo2 Mo1 O3A C1A 113.4(6) . . . . ?
O1 Mo1 O3A Mo2 -37.5(7) . . . . ?
O3B Mo1 O3A Mo2 -149.1(2) . . . . ?
S1 Mo1 O3A Mo2 53.37(11) . . . . ?
S2B Mo1 O3A Mo2 132.92(11) . . . . ?
S2A Mo1 O3A Mo2 -62.18(12) . . . . ?
Mo2 O3A C1A O4A -146.0(9) . . . . ?
Mo1 O3A C1A O4A 132.8(9) . . . . ?
Mo2 O3A C1A C2A 31.9(10) . . . . ?
Mo1 O3A C1A C2A -49.4(10) . . . . ?
O4A C1A C2A C3A -39.7(14) . . . . ?
O3A C1A C2A C3A 142.4(10) . . . . ?
O4A C1A C2A S2A -172.0(8) . . . . ?
O3A C1A C2A S2A 10.0(11) . . . . ?
C3A C2A S2A Mo2 -174.1(8) . . . . ?
C1A C2A S2A Mo2 -40.7(7) . . . . ?
C3A C2A S2A Mo1 -104.9(8) . . . . ?
C1A C2A S2A Mo1 28.6(7) . . . . ?
O2 Mo2 S2A C2A -149.7(4) . . . . ?
O3C Mo2 S2A C2A -45.2(4) . . . . ?
S1 Mo2 S2A C2A 107.3(4) . . . . ?
O3A Mo2 S2A C2A 38.7(4) . . . . ?
S2C Mo2 S2A C2A -13.6(5) . . . . ?
Mo1 Mo2 S2A C2A 98.7(4) . . . . ?
O2 Mo2 S2A Mo1 111.6(3) . . . . ?
O3C Mo2 S2A Mo1 -143.9(2) . . . . ?
S1 Mo2 S2A Mo1 8.56(9) . . . . ?
O3A Mo2 S2A Mo1 -60.06(16) . . . . ?
S2C Mo2 S2A Mo1 -112.3(3) . . . . ?
O1 Mo1 S2A C2A 152.9(4) . . . . ?
O3B Mo1 S2A C2A 47.5(4) . . . . ?
S1 Mo1 S2A C2A -104.0(3) . . . . ?
O3A Mo1 S2A C2A -35.9(3) . . . . ?
S2B Mo1 S2A C2A 9.0(4) . . . . ?
Mo2 Mo1 S2A C2A -95.5(3) . . . . ?
O1 Mo1 S2A Mo2 -111.6(2) . . . . ?
O3B Mo1 S2A Mo2 143.0(2) . . . . ?
S1 Mo1 S2A Mo2 -8.52(9) . . . . ?
O3A Mo1 S2A Mo2 59.59(15) . . . . ?
S2B Mo1 S2A Mo2 104.4(3) . . . . ?
O1 Mo1 O3B C1B 91.2(9) . . . . ?
S1 Mo1 O3B C1B -62.3(10) . . . . ?
O3A Mo1 O3B C1B -109.5(8) . . . . ?
S2B Mo1 O3B C1B -12.7(8) . . . . ?
S2A Mo1 O3B C1B -179.2(8) . . . . ?
Mo2 Mo1 O3B C1B -140.7(7) . . . . ?
Mo1 O3B C1B O4B 172.2(8) . . . . ?
Mo1 O3B C1B C2B -5.7(13) . . . . ?
O4B C1B C2B C3B -19.4(14) . . . . ?
O3B C1B C2B C3B 158.5(10) . . . . ?
O4B C1B C2B S2B -151.0(9) . . . . ?
O3B C1B C2B S2B 26.9(11) . . . . ?
C3B C2B S2B Mo1 -163.3(7) . . . . ?
C1B C2B S2B Mo1 -30.6(7) . . . . ?
O1 Mo1 S2B C2B -81.6(4) . . . . ?
O3B Mo1 S2B C2B 21.5(4) . . . . ?
S1 Mo1 S2B C2B 178.4(3) . . . . ?
O3A Mo1 S2B C2B 102.1(3) . . . . ?
S2A Mo1 S2B C2B 60.7(4) . . . . ?
Mo2 Mo1 S2B C2B 149.6(3) . . . . ?
O2 Mo2 O3C C1C -87.3(9) . . . . ?
S1 Mo2 O3C C1C 64.6(10) . . . . ?
O3A Mo2 O3C C1C 115.0(8) . . . . ?
S2C Mo2 O3C C1C 14.6(8) . . . . ?
S2A Mo2 O3C C1C -174.9(8) . . . . ?
Mo1 Mo2 O3C C1C 146.2(7) . . . . ?
Mo2 O3C C1C O4C -179.2(8) . . . . ?
Mo2 O3C C1C C2C 5.8(14) . . . . ?
O4C C1C C2C C3C 17.4(18) . . . . ?
O3C C1C C2C C3C -167.4(13) . . . . ?
O4C C1C C2C S2C 154.7(10) . . . . ?
O3C C1C C2C S2C -30.2(13) . . . . ?
C3C C2C S2C Mo2 172.9(12) . . . . ?
C1C C2C S2C Mo2 34.5(8) . . . . ?
O2 Mo2 S2C C2C 78.3(5) . . . . ?
O3C Mo2 S2C C2C -24.0(5) . . . . ?
S1 Mo2 S2C C2C 179.2(4) . . . . ?
O3A Mo2 S2C C2C -104.7(4) . . . . ?
S2A Mo2 S2C C2C -56.1(6) . . . . ?
Mo1 Mo2 S2C C2C -155.5(4) . . . . ?
C27 C26 N1 C30 -57.6(13) . . . . ?
C27 C26 N1 C34 -178.2(11) . . . . ?
C27 C26 N1 C38 58.9(13) . . . . ?
C22 N2 C14 C15 -171.5(10) . . . . ?
C18 N2 C14 C15 -50.9(13) . . . . ?
C10 N2 C14 C15 67.2(13) . . . . ?
C30 N1 C38 C39 -176.4(10) . . . . ?
C26 N1 C38 C39 63.5(12) . . . . ?
C34 N1 C38 C39 -55.6(13) . . . . ?
C22 N2 C18 C19 57.1(12) . . . . ?
C10 N2 C18 C19 177.8(10) . . . . ?
C14 N2 C18 C19 -61.0(13) . . . . ?
C36 C35 C34 N1 177.6(9) . . . . ?
C30 N1 C34 C35 60.8(12) . . . . ?
C26 N1 C34 C35 -178.1(10) . . . . ?
C38 N1 C34 C35 -57.0(12) . . . . ?
N2 C14 C15 C16 -163.7(10) . . . . ?
N2 C18 C19 C20 -172.9(11) . . . . ?
C14 C15 C16 C17 75.5(16) . . . . ?
C22 N2 C10 C11 -58.8(15) . . . . ?
C18 N2 C10 C11 -179.5(13) . . . . ?
C14 N2 C10 C11 60.2(15) . . . . ?
C34 C35 C36 C37 -65.9(14) . . . . ?
N1 C38 C39 C40 174.1(11) . . . . ?
C18 N2 C22 C23 59.0(13) . . . . ?
C10 N2 C22 C23 -59.1(13) . . . . ?
C14 N2 C22 C23 179.1(11) . . . . ?
C24 C23 C22 N2 176.3(11) . . . . ?
C26 N1 C30 C31 -54.6(12) . . . . ?
C34 N1 C30 C31 63.6(12) . . . . ?
C38 N1 C30 C31 -174.1(10) . . . . ?
N1 C26 C27 C28 172.3(12) . . . . ?
N1 C30 C31 C32 -178.7(10) . . . . ?
C22 C23 C24 C25 177.2(15) . . . . ?
C38 C39 C40 C41 75.8(18) . . . . ?
N2 C10 C11 C12 -180.0(14) . . . . ?
C18 C19 C20 C21 166.7(15) . . . . ?
C26 C27 C28 C29 75(2) . . . . ?
C30 C31 C32 C33 -172.4(13) . . . . ?
C10 C11 C12 C13 -127(3) . . . . ?
